data_1501807
loop_
_publ_author_name
'Pettit, George R.'
'Smith, Thomas H.'
'Xu, Jun-Ping'
'Herald, Delbert L.'
'Flahive, Erik J.'
'Anderson, Collin R.'
'Belcher, Paul E.'
'Knight, John C.'

_publ_section_title
;
 Antineoplastic agents. 590. X-ray crystal structure of dolastatin 16 and
 syntheses of the dolamethylleuine and dolaphenvaline units.
;
_journal_issue 5
_journal_name_full 'Journal of natural products'
_journal_page_first 1003
_journal_page_last 1008
_journal_paper_doi 10.1021/np100877h
_journal_volume 74
_journal_year 2011
_chemical_absolute_configuration 'AD-absolute structure could not be determined'
_chemical_formula_sum 'C15 H19 N O4'
_chemical_formula_weight 277.31
_chemical_name_common Cbz-dolamethylleuine
_chemical_name_systematic
; 
 ? 
;
_space_group_IT_number 4
_symmetry_cell_setting monoclinic
_symmetry_space_group_name_Hall 'P 2yb'
_symmetry_space_group_name_H-M 'P 1 21 1'
_atom_sites_solution_hydrogens geom
_atom_sites_solution_primary direct
_atom_sites_solution_secondary difmap
_audit_creation_method SHELXL-97
_cell_angle_alpha 90.00
_cell_angle_beta 99.722(2)
_cell_angle_gamma 90.00
_cell_formula_units_Z 2
_cell_length_a 7.2182(2)
_cell_length_b 8.5374(3)
_cell_length_c 12.1649(4)
_cell_measurement_reflns_used 1673
_cell_measurement_temperature 123(2)
_cell_measurement_theta_max 68.48
_cell_measurement_theta_min 6.22
_cell_volume 738.89(4)
_computing_cell_refinement 'Bruker SMART'
_computing_data_collection 'Bruker SMART'
_computing_data_reduction 'Bruker SAINT'
_computing_molecular_graphics 'Bruker SHELXTL'
_computing_publication_material 'Bruker SHELXTL'
_computing_structure_refinement 'SHELXL-97 (Sheldrick, 1997)'
_computing_structure_solution 'SHELXS-97 (Sheldrick, 1990)'
_diffrn_ambient_temperature 123(2)
_diffrn_measured_fraction_theta_full 0.839
_diffrn_measured_fraction_theta_max 0.839
_diffrn_measurement_device_type 'Bruker CCD area detector'
_diffrn_measurement_method 'Phi and omega scans'
_diffrn_radiation_monochromator Graphite
_diffrn_radiation_source 'Fine-focus sealed tube'
_diffrn_radiation_type CuK\a
_diffrn_radiation_wavelength 1.54178
_diffrn_reflns_av_R_equivalents 0.0585
_diffrn_reflns_av_sigmaI/netI 0.0686
_diffrn_reflns_limit_h_max 8
_diffrn_reflns_limit_h_min -8
_diffrn_reflns_limit_k_max 8
_diffrn_reflns_limit_k_min -9
_diffrn_reflns_limit_l_max 14
_diffrn_reflns_limit_l_min -14
_diffrn_reflns_number 4091
_diffrn_reflns_theta_full 69.67
_diffrn_reflns_theta_max 69.67
_diffrn_reflns_theta_min 6.22
_diffrn_standards_decay_% -0.032
_exptl_absorpt_coefficient_mu 0.744
_exptl_absorpt_correction_T_max 0.957
_exptl_absorpt_correction_T_min 0.558
_exptl_absorpt_correction_type empirical
_exptl_absorpt_process_details 'SADABS- Acta Cryst. A51 (1995)'
_exptl_crystal_colour Colorless
_exptl_crystal_density_diffrn 1.246
_exptl_crystal_density_meas ?
_exptl_crystal_description Needles
_exptl_crystal_F_000 296
_exptl_crystal_size_max 0.64
_exptl_crystal_size_mid 0.09
_exptl_crystal_size_min 0.06
_refine_diff_density_max 0.366
_refine_diff_density_min -0.345
_refine_diff_density_rms 0.089
_refine_ls_abs_structure_details 'Flack H D (1983), Acta Cryst. A39, 876-881'
_refine_ls_abs_structure_Flack 1.1(5)
_refine_ls_extinction_method none
_refine_ls_goodness_of_fit_ref 1.084
_refine_ls_hydrogen_treatment mixed
_refine_ls_matrix_type 'Full-matrix least-squares on F^2'
_refine_ls_number_parameters 184
_refine_ls_number_reflns 1851
_refine_ls_number_restraints 1
_refine_ls_restrained_S_all 1.084
_refine_ls_R_factor_all 0.0877
_refine_ls_R_factor_gt 0.0597
_refine_ls_shift/su_max 0.000
_refine_ls_shift/su_mean 0.000
_refine_ls_structure_factor_coef Fsqd
_refine_ls_weighting_details 'calc w=1/[\s^2^(Fo^2^)+(0.1611P)^2^+0.0000P] where P=(Fo^2^+2Fc^2^)/3'
_refine_ls_weighting_scheme calc
_refine_ls_wR_factor_gt 0.1574
_refine_ls_wR_factor_ref 0.2262
_reflns_number_gt 1469
_reflns_number_total 1851
_reflns_threshold_expression >2sigma(I)
_cod_data_source_file np100877h_si_004.cif
_cod_data_source_block p21
_cod_depositor_comments
;
The following automatic conversions were performed:

'_symmetry_cell_setting' value 'Monoclinic' changed to 'monoclinic'
according to /home/saulius/struct/CIF-dictionaries/cif_core.dic
dictionary named 'cif_core.dic' version 2.4.1 from
2010-06-29.

'_atom_sites_solution_hydrogens' value 'Geom' changed to
'geom' according to
/home/saulius/struct/CIF-dictionaries/cif_core.dic dictionary named
'cif_core.dic' version 2.4.1 from
2010-06-29.

'_atom_sites_solution_primary' value 'Direct' changed to
'direct' according to
/home/saulius/struct/CIF-dictionaries/cif_core.dic dictionary named
'cif_core.dic' version 2.4.1 from
2010-06-29.

'_atom_sites_solution_secondary' value 'Difmap' changed
to 'difmap' according to
/home/saulius/struct/CIF-dictionaries/cif_core.dic dictionary named
'cif_core.dic' version 2.4.1 from
2010-06-29.

'_exptl_absorpt_correction_type' value 'Empirical'
changed to 'empirical' according to
/home/saulius/struct/CIF-dictionaries/cif_core.dic dictionary named
'cif_core.dic' version 2.4.1 from
2010-06-29.

'_refine_ls_weighting_scheme' value 'Calc' changed to
'calc' according to
/home/saulius/struct/CIF-dictionaries/cif_core.dic dictionary named
'cif_core.dic' version 2.4.1 from 2010-06-29.

Automatic conversion script
Id: cif_fix_values 1715 2011-07-08 13:25:40Z adriana 

The following automatic conversions were performed:

'_exptl_crystal_density_meas' value 'Not measured' was changed to '?'
- the value is perceived as not measured.

Automatic conversion script
Id: cif_fix_values 3008 2015-01-20 13:52:24Z robertas 
;
_cod_original_sg_symbol_H-M P2(1)
_cod_database_code 1501807

loop_
_symmetry_equiv_pos_as_xyz
'x, y, z'
'-x, y+1/2, -z'

loop_
_atom_site_label
_atom_site_type_symbol
_atom_site_fract_x
_atom_site_fract_y
_atom_site_fract_z
_atom_site_U_iso_or_equiv
_atom_site_adp_type
_atom_site_occupancy
_atom_site_symmetry_multiplicity
_atom_site_calc_flag
_atom_site_refinement_flags
C1 C -0.1994(6) 0.5567(6) 0.8411(4) 0.0370(11) Uani 1 1 d .
H1 H -0.2077 0.4998 0.7733 0.044 Uiso 1 1 calc R
C2 C -0.3456(6) 0.5493(7) 0.9049(5) 0.0437(13) Uani 1 1 d .
H2 H -0.4534 0.4869 0.8796 0.052 Uiso 1 1 calc R
C3 C -0.3339(7) 0.6293(8) 1.0006(5) 0.0500(14) Uani 1 1 d .
H3 H -0.4330 0.6220 1.0428 0.060 Uiso 1 1 calc R
C4 C -0.1787(8) 0.7227(7) 1.0391(4) 0.0477(13) Uani 1 1 d .
H4 H -0.1726 0.7812 1.1061 0.057 Uiso 1 1 calc R
C5 C -0.0325(7) 0.7290(7) 0.9779(4) 0.0408(12) Uani 1 1 d .
H5 H 0.0760 0.7896 1.0048 0.049 Uiso 1 1 calc R
C6 C -0.0426(6) 0.6493(6) 0.8796(4) 0.0330(10) Uani 1 1 d .
C7 C 0.1121(6) 0.6565(6) 0.8111(4) 0.0371(11) Uani 1 1 d .
H7A H 0.2314 0.6186 0.8554 0.045 Uiso 1 1 calc R
H7B H 0.0806 0.5895 0.7441 0.045 Uiso 1 1 calc R
O8 O 0.1319(4) 0.8192(4) 0.7782(3) 0.0366(8) Uani 1 1 d .
C9 C 0.2608(5) 0.8457(6) 0.7132(4) 0.0320(10) Uani 1 1 d .
O10 O 0.3421(5) 0.7427(4) 0.6702(3) 0.0395(8) Uani 1 1 d .
N11 N 0.2861(5) 1.0006(5) 0.6996(3) 0.0315(9) Uani 1 1 d .
C12 C 0.4310(5) 1.0593(6) 0.6398(4) 0.0298(10) Uani 1 1 d .
H12 H 0.4693 0.9709 0.5947 0.036 Uiso 1 1 calc R
C13 C 0.6068(6) 1.1115(6) 0.7224(4) 0.0378(11) Uani 1 1 d .
H13 H 0.5700 1.2002 0.7680 0.045 Uiso 1 1 calc R
C14 C 0.6831(7) 0.9809(7) 0.8008(5) 0.0460(13) Uani 1 1 d .
H14A H 0.7191 0.8923 0.7577 0.069 Uiso 1 1 calc R
H14B H 0.5863 0.9472 0.8433 0.069 Uiso 1 1 calc R
H14C H 0.7934 1.0183 0.8523 0.069 Uiso 1 1 calc R
C15 C 0.7626(7) 1.1687(8) 0.6617(5) 0.0482(13) Uani 1 1 d .
H15A H 0.8721 1.1998 0.7164 0.072 Uiso 1 1 calc R
H15B H 0.7175 1.2588 0.6148 0.072 Uiso 1 1 calc R
H15C H 0.7982 1.0842 0.6149 0.072 Uiso 1 1 calc R
C16 C 0.3497(6) 1.1899(6) 0.5581(4) 0.0352(11) Uani 1 1 d .
H16 H 0.4472 1.2170 0.5118 0.042 Uiso 1 1 calc R
C17 C 0.1736(6) 1.1406(7) 0.4795(4) 0.0440(12) Uani 1 1 d .
H17A H 0.2073 1.0687 0.4233 0.066 Uiso 1 1 calc R
H17B H 0.1119 1.2334 0.4424 0.066 Uiso 1 1 calc R
H17C H 0.0876 1.0880 0.5218 0.066 Uiso 1 1 calc R
C18 C 0.3098(5) 1.3387(6) 0.6219(3) 0.0331(10) Uani 1 1 d .
O19 O 0.2139(5) 1.3342(5) 0.6947(3) 0.0476(10) Uani 1 1 d .
O20 O 0.3892(5) 1.4633(4) 0.5924(3) 0.0452(9) Uani 1 1 d .

loop_
_atom_site_aniso_label
_atom_site_aniso_U_11
_atom_site_aniso_U_22
_atom_site_aniso_U_33
_atom_site_aniso_U_23
_atom_site_aniso_U_13
_atom_site_aniso_U_12
C1 0.035(2) 0.035(3) 0.043(3) 0.004(2) 0.0094(17) -0.0017(18)
C2 0.034(2) 0.049(3) 0.050(3) 0.012(2) 0.0137(18) 0.000(2)
C3 0.048(3) 0.054(4) 0.054(3) 0.018(3) 0.025(2) 0.009(2)
C4 0.065(3) 0.044(3) 0.037(3) 0.000(2) 0.018(2) 0.009(2)
C5 0.042(2) 0.039(3) 0.042(3) 0.002(2) 0.0079(19) -0.0019(19)
C6 0.0340(19) 0.027(2) 0.040(2) 0.0077(18) 0.0105(16) 0.0029(16)
C7 0.040(2) 0.024(3) 0.052(3) 0.008(2) 0.0206(19) 0.0037(19)
O8 0.0382(14) 0.030(2) 0.0458(18) 0.0060(14) 0.0204(12) -0.0007(13)
C9 0.0334(19) 0.028(3) 0.037(2) -0.0037(18) 0.0112(15) -0.0013(17)
O10 0.0448(16) 0.0234(19) 0.055(2) -0.0035(14) 0.0208(14) 0.0010(13)
N11 0.0350(17) 0.021(2) 0.041(2) 0.0025(15) 0.0151(14) -0.0035(14)
C12 0.0344(19) 0.025(2) 0.034(2) 0.0004(16) 0.0164(16) -0.0008(16)
C13 0.033(2) 0.033(3) 0.049(3) -0.002(2) 0.0098(17) 0.0000(18)
C14 0.043(2) 0.035(3) 0.059(3) 0.007(2) 0.003(2) 0.005(2)
C15 0.042(2) 0.054(4) 0.052(3) -0.004(3) 0.016(2) -0.010(2)
C16 0.040(2) 0.032(3) 0.037(2) -0.0008(19) 0.0171(18) 0.0010(18)
C17 0.046(2) 0.045(3) 0.041(2) -0.001(2) 0.0067(19) -0.001(2)
C18 0.0340(18) 0.038(3) 0.029(2) -0.0003(18) 0.0095(14) 0.0026(18)
O19 0.0599(19) 0.039(2) 0.052(2) 0.0022(17) 0.0334(16) 0.0048(17)
O20 0.0632(19) 0.029(2) 0.051(2) 0.0000(15) 0.0309(16) -0.0034(14)

loop_
_atom_type_symbol
_atom_type_description
_atom_type_scat_dispersion_real
_atom_type_scat_dispersion_imag
_atom_type_scat_source
C C 0.0181 0.0091 'International Tables Vol C Tables 4.2.6.8 and 6.1.1.4'
H H 0.0000 0.0000 'International Tables Vol C Tables 4.2.6.8 and 6.1.1.4'
N N 0.0311 0.0180 'International Tables Vol C Tables 4.2.6.8 and 6.1.1.4'
O O 0.0492 0.0322 'International Tables Vol C Tables 4.2.6.8 and 6.1.1.4'

loop_
_geom_angle_atom_site_label_1
_geom_angle_atom_site_label_2
_geom_angle_atom_site_label_3
_geom_angle
C6 C1 C2 118.7(5)
C3 C2 C1 120.7(5)
C2 C3 C4 121.0(5)
C3 C4 C5 118.8(5)
C6 C5 C4 121.1(5)
C5 C6 C1 119.7(4)
C5 C6 C7 122.0(4)
C1 C6 C7 118.3(4)
O8 C7 C6 107.9(4)
C9 O8 C7 115.7(4)
O10 C9 O8 124.3(5)
O10 C9 N11 124.6(4)
O8 C9 N11 111.1(4)
C9 N11 C12 121.4(4)
N11 C12 C16 110.0(3)
N11 C12 C13 110.7(4)
C16 C12 C13 113.1(4)
C14 C13 C15 108.8(4)
C14 C13 C12 111.7(4)
C15 C13 C12 111.6(4)
C17 C16 C18 109.8(4)
C17 C16 C12 113.2(4)
C18 C16 C12 110.8(4)
O19 C18 O20 124.4(5)
O19 C18 C16 121.3(5)
O20 C18 C16 114.2(4)

loop_
_geom_bond_atom_site_label_1
_geom_bond_atom_site_label_2
_geom_bond_distance
C1 C6 1.396(7)
C1 C2 1.413(7)
C2 C3 1.340(9)
C3 C4 1.390(9)
C4 C5 1.392(8)
C5 C6 1.367(7)
C6 C7 1.503(6)
C7 O8 1.459(6)
O8 C9 1.338(5)
C9 O10 1.222(6)
C9 N11 1.349(7)
N11 C12 1.460(6)
C12 C16 1.542(6)
C12 C13 1.545(6)
C13 C14 1.509(7)
C13 C15 1.526(7)
C16 C17 1.516(7)
C16 C18 1.541(7)
C18 O19 1.213(6)
C18 O20 1.288(6)
